data_4032830
loop_
_publ_author_name
'Hinkle, Robert J.'
'Bredenkamp, Sarah E.'
'Pike, Robert D.'
'Cheon, Seong Ik'

_publ_section_title
;
 Electrophilic Cyclization of Phenylalkynediols to Naphthyl(aryl)iodonium
 Triflates with Chelating Hydroxyls: Preparation and X-ray Analyses.
;
_journal_issue 22
_journal_name_full 'The Journal of organic chemistry'
_journal_page_first 11781
_journal_page_last 11786
_journal_paper_doi 10.1021/acs.joc.7b01619
_journal_volume 82
_journal_year 2017
_chemical_formula_moiety 'C17 H14 I O, C F3 O3 S'
_chemical_formula_sum 'C18 H14 F3 I O4 S'
_chemical_formula_weight 510.25
_space_group_crystal_system triclinic
_space_group_IT_number 2
_space_group_name_Hall '-P 1'
_space_group_name_H-M_alt 'P -1'
_symmetry_space_group_name_Hall '-P 1'
_symmetry_space_group_name_H-M 'P -1'
_atom_sites_solution_hydrogens geom
_audit_creation_method SHELXL-2014/5
_cell_angle_alpha 109.0070(10)
_cell_angle_beta 106.6120(10)
_cell_angle_gamma 93.9660(10)
_cell_formula_units_Z 2
_cell_length_a 9.6330(8)
_cell_length_b 9.8645(8)
_cell_length_c 10.6804(9)
_cell_measurement_reflns_used 9995
_cell_measurement_temperature 100(2)
_cell_measurement_theta_max 26.15
_cell_measurement_theta_min 2.24
_cell_volume 904.65(13)
_computing_cell_refinement 'SAINTPLUS (Bruker AXS, 2004)'
_computing_data_collection 'APEX3 (Bruker AXS, 2015)'
_computing_data_reduction SAINTPLUS
_computing_molecular_graphics 'SHELXLE (Hubschle, 2011)'
_computing_publication_material 'Mercury 3.7 (CCDC, 2016)'
_computing_structure_refinement 'SHELXL-2014/5 (Sheldrick, 2014)'
_computing_structure_solution 'SHELXS97 (Sheldrick, 1997)'
_diffrn_ambient_temperature 100(2)
_diffrn_measured_fraction_theta_full 1.000
_diffrn_measured_fraction_theta_max 0.999
_diffrn_measurement_device_type 'Bruker SMART APEX II CCD'
_diffrn_measurement_method '\w and \y'
_diffrn_radiation_monochromator graphite
_diffrn_radiation_source 'fine-focus sealed tube'
_diffrn_radiation_type MoK\a
_diffrn_radiation_wavelength 0.71073
_diffrn_reflns_av_R_equivalents 0.0167
_diffrn_reflns_av_unetI/netI 0.0130
_diffrn_reflns_Laue_measured_fraction_full 1.000
_diffrn_reflns_Laue_measured_fraction_max 0.999
_diffrn_reflns_limit_h_max 11
_diffrn_reflns_limit_h_min -11
_diffrn_reflns_limit_k_max 12
_diffrn_reflns_limit_k_min -12
_diffrn_reflns_limit_l_max 13
_diffrn_reflns_limit_l_min -13
_diffrn_reflns_number 14053
_diffrn_reflns_point_group_measured_fraction_full 1.000
_diffrn_reflns_point_group_measured_fraction_max 0.999
_diffrn_reflns_theta_full 25.242
_diffrn_reflns_theta_max 26.149
_diffrn_reflns_theta_min 2.134
_exptl_absorpt_coefficient_mu 1.937
_exptl_absorpt_correction_T_max 0.7453
_exptl_absorpt_correction_T_min 0.6167
_exptl_absorpt_correction_type multi-scan
_exptl_absorpt_process_details 'SADABS (Sheldrick, 2004)'
_exptl_crystal_colour colourless
_exptl_crystal_density_diffrn 1.873
_exptl_crystal_description block
_exptl_crystal_F_000 500
_exptl_crystal_size_max 0.340
_exptl_crystal_size_mid 0.270
_exptl_crystal_size_min 0.150
_refine_diff_density_max 0.525
_refine_diff_density_min -0.315
_refine_diff_density_rms 0.056
_refine_ls_extinction_method none
_refine_ls_goodness_of_fit_ref 0.974
_refine_ls_hydrogen_treatment constr
_refine_ls_matrix_type full
_refine_ls_number_parameters 244
_refine_ls_number_reflns 3609
_refine_ls_number_restraints 0
_refine_ls_restrained_S_all 0.974
_refine_ls_R_factor_all 0.0147
_refine_ls_R_factor_gt 0.0142
_refine_ls_shift/su_max 0.001
_refine_ls_shift/su_mean 0.000
_refine_ls_structure_factor_coef Fsqd
_refine_ls_weighting_details 'w=1/[\s^2^(Fo^2^)+(0.0241P)^2^+0.5920P] where P=(Fo^2^+2Fc^2^)/3'
_refine_ls_weighting_scheme calc
_refine_ls_wR_factor_gt 0.0380
_refine_ls_wR_factor_ref 0.0384
_reflns_Friedel_coverage 0.000
_reflns_number_gt 3526
_reflns_number_total 3609
_reflns_threshold_expression 'I > 2\s(I)'
_cod_data_source_file jo7b01619_si_002.cif
_cod_data_source_block mo_RJH030_0m_a_salt_2b
_cod_depositor_comments 'Adding full bibliography for 4032829--4032833.cif.'
_cod_database_code 4032830
_shelx_space_group_comment
;
The symmetry employed for this shelxl refinement is uniquely defined
by the following loop, which should always be used as a source of
symmetry information in preference to the above space-group names.
They are only intended as comments.
;
_shelx_estimated_absorpt_t_min 0.559
_shelx_estimated_absorpt_t_max 0.760
_shelxl_version_number 2014/5

loop_
_space_group_symop_operation_xyz
'x, y, z'
'-x, -y, -z'

loop_
_atom_site_label
_atom_site_type_symbol
_atom_site_fract_x
_atom_site_fract_y
_atom_site_fract_z
_atom_site_U_iso_or_equiv
_atom_site_adp_type
_atom_site_occupancy
_atom_site_site_symmetry_order
_atom_site_calc_flag
_atom_site_refinement_flags_posn
_atom_site_refinement_flags_adp
I1 I 0.15482(2) 0.56380(2) 0.35085(2) 0.01473(4) Uani 1 1 d . .
O1 O 0.21041(12) 0.80120(12) 0.57185(11) 0.0175(2) Uani 1 1 d . .
H1 H 0.1912 0.8063 0.6450 0.021 Uiso 1 1 calc . U
C1 C 0.38426(17) 0.65335(17) 0.41961(16) 0.0158(3) Uani 1 1 d . .
C2 C 0.46733(18) 0.56917(18) 0.34499(18) 0.0216(3) Uani 1 1 d . .
H2 H 0.4234 0.4754 0.2758 0.026 Uiso 1 1 calc R U
C3 C 0.61124(18) 0.62377(19) 0.37315(17) 0.0213(3) Uani 1 1 d . .
H3 H 0.6677 0.5678 0.3230 0.026 Uiso 1 1 calc R U
C4 C 0.67752(17) 0.76322(17) 0.47655(16) 0.0162(3) Uani 1 1 d . .
C5 C 0.82585(18) 0.82298(18) 0.50352(17) 0.0181(3) Uani 1 1 d . .
H5 H 0.8811 0.7698 0.4500 0.022 Uiso 1 1 calc R U
C6 C 0.89038(18) 0.95615(18) 0.60562(17) 0.0180(3) Uani 1 1 d . .
H6 H 0.9897 0.9952 0.6223 0.022 Uiso 1 1 calc R U
C7 C 0.80969(18) 1.03549(18) 0.68615(16) 0.0171(3) Uani 1 1 d . .
H7 H 0.8556 1.1273 0.7580 0.021 Uiso 1 1 calc R U
C8 C 0.66520(17) 0.98131(17) 0.66177(16) 0.0149(3) Uani 1 1 d . .
H8 H 0.6123 1.0364 0.7169 0.018 Uiso 1 1 calc R U
C9 C 0.59380(17) 0.84422(16) 0.55538(15) 0.0134(3) Uani 1 1 d . .
C10 C 0.44175(17) 0.78682(17) 0.52491(16) 0.0138(3) Uani 1 1 d . .
C11 C 0.35577(17) 0.87710(17) 0.60871(16) 0.0150(3) Uani 1 1 d . .
H11A H 0.4073 0.9012 0.7099 0.018 Uiso 1 1 calc R U
H11B H 0.3510 0.9696 0.5914 0.018 Uiso 1 1 calc R U
C12 C 0.15813(16) 0.39528(17) 0.17064(16) 0.0147(3) Uani 1 1 d . .
C13 C 0.16258(17) 0.43039(18) 0.05575(17) 0.0173(3) Uani 1 1 d . .
H13 H 0.1604 0.5269 0.0569 0.021 Uiso 1 1 calc R U
C14 C 0.17031(18) 0.31952(19) -0.06058(17) 0.0197(3) Uani 1 1 d . .
H14 H 0.1748 0.3401 -0.1404 0.024 Uiso 1 1 calc R U
C15 C 0.17149(17) 0.17834(18) -0.06099(17) 0.0185(3) Uani 1 1 d . .
H15 H 0.1773 0.1034 -0.1411 0.022 Uiso 1 1 calc R U
C16 C 0.16424(17) 0.14599(17) 0.05427(17) 0.0174(3) Uani 1 1 d . .
H16 H 0.1634 0.0490 0.0523 0.021 Uiso 1 1 calc R U
C17 C 0.15821(17) 0.25563(17) 0.17248(17) 0.0161(3) Uani 1 1 d . .
H17 H 0.1542 0.2353 0.2526 0.019 Uiso 1 1 calc R U
S1 S 0.78079(4) 0.27645(4) 0.11043(4) 0.01353(8) Uani 1 1 d . .
F1 F 0.51565(11) 0.13346(12) -0.04720(12) 0.0314(2) Uani 1 1 d . .
F2 F 0.54106(12) 0.36580(13) 0.00340(13) 0.0346(3) Uani 1 1 d . .
F3 F 0.52911(11) 0.27568(11) 0.15909(11) 0.0251(2) Uani 1 1 d . .
O2 O 0.80349(13) 0.16644(12) 0.17346(12) 0.0191(2) Uani 1 1 d . .
O3 O 0.81340(13) 0.24481(12) -0.01830(12) 0.0192(2) Uani 1 1 d . .
O4 O 0.83448(12) 0.42437(12) 0.21049(12) 0.0195(2) Uani 1 1 d . .
C18 C 0.58065(18) 0.26231(18) 0.05312(18) 0.0192(3) Uani 1 1 d . .

loop_
_atom_site_aniso_label
_atom_site_aniso_U_11
_atom_site_aniso_U_22
_atom_site_aniso_U_33
_atom_site_aniso_U_23
_atom_site_aniso_U_13
_atom_site_aniso_U_12
I1 0.01193(6) 0.01288(6) 0.01700(6) 0.00269(4) 0.00456(4) 0.00136(4)
O1 0.0147(5) 0.0205(6) 0.0160(5) 0.0032(4) 0.0074(4) 0.0011(4)
C1 0.0117(7) 0.0159(8) 0.0183(8) 0.0050(6) 0.0041(6) 0.0019(6)
C2 0.0162(8) 0.0168(8) 0.0226(8) -0.0023(6) 0.0037(7) 0.0023(6)
C3 0.0159(8) 0.0217(8) 0.0209(8) -0.0003(7) 0.0066(6) 0.0061(6)
C4 0.0142(7) 0.0187(8) 0.0142(7) 0.0050(6) 0.0034(6) 0.0042(6)
C5 0.0151(8) 0.0239(8) 0.0160(7) 0.0061(6) 0.0068(6) 0.0054(6)
C6 0.0140(7) 0.0228(8) 0.0173(8) 0.0087(6) 0.0040(6) 0.0007(6)
C7 0.0185(8) 0.0172(8) 0.0137(7) 0.0057(6) 0.0030(6) 0.0001(6)
C8 0.0172(8) 0.0155(8) 0.0124(7) 0.0055(6) 0.0048(6) 0.0038(6)
C9 0.0133(7) 0.0144(7) 0.0123(7) 0.0056(6) 0.0028(6) 0.0027(6)
C10 0.0150(7) 0.0147(7) 0.0135(7) 0.0066(6) 0.0051(6) 0.0041(6)
C11 0.0151(7) 0.0148(7) 0.0151(7) 0.0039(6) 0.0068(6) 0.0017(6)
C12 0.0108(7) 0.0138(7) 0.0154(7) 0.0018(6) 0.0026(6) 0.0012(5)
C13 0.0143(7) 0.0166(8) 0.0211(8) 0.0086(6) 0.0040(6) 0.0021(6)
C14 0.0158(8) 0.0255(9) 0.0182(8) 0.0099(7) 0.0041(6) 0.0031(6)
C15 0.0141(7) 0.0190(8) 0.0169(8) 0.0017(6) 0.0024(6) 0.0028(6)
C16 0.0142(7) 0.0131(7) 0.0214(8) 0.0051(6) 0.0020(6) 0.0019(6)
C17 0.0127(7) 0.0161(8) 0.0179(8) 0.0065(6) 0.0027(6) 0.0008(6)
S1 0.01325(18) 0.01217(18) 0.01488(18) 0.00350(14) 0.00578(14) 0.00228(13)
F1 0.0201(5) 0.0280(6) 0.0297(6) -0.0059(4) 0.0047(4) -0.0041(4)
F2 0.0237(6) 0.0387(7) 0.0493(7) 0.0283(6) 0.0074(5) 0.0129(5)
F3 0.0188(5) 0.0268(5) 0.0303(5) 0.0054(4) 0.0142(4) 0.0054(4)
O2 0.0224(6) 0.0190(6) 0.0210(6) 0.0100(5) 0.0106(5) 0.0080(5)
O3 0.0214(6) 0.0199(6) 0.0179(6) 0.0064(5) 0.0095(5) 0.0030(5)
O4 0.0169(6) 0.0151(6) 0.0220(6) 0.0010(5) 0.0070(5) 0.0008(4)
C18 0.0156(8) 0.0170(8) 0.0230(8) 0.0051(6) 0.0057(6) 0.0026(6)

loop_
_atom_type_symbol
_atom_type_description
_atom_type_scat_dispersion_real
_atom_type_scat_dispersion_imag
_atom_type_scat_source
C C 0.0033 0.0016 'International Tables Vol C Tables 4.2.6.8 and 6.1.1.4'
H H 0.0000 0.0000 'International Tables Vol C Tables 4.2.6.8 and 6.1.1.4'
F F 0.0171 0.0103 'International Tables Vol C Tables 4.2.6.8 and 6.1.1.4'
I I -0.4742 1.8119 'International Tables Vol C Tables 4.2.6.8 and 6.1.1.4'
O O 0.0106 0.0060 'International Tables Vol C Tables 4.2.6.8 and 6.1.1.4'
S S 0.1246 0.1234 'International Tables Vol C Tables 4.2.6.8 and 6.1.1.4'

loop_
_geom_angle_atom_site_label_1
_geom_angle_atom_site_label_2
_geom_angle_atom_site_label_3
_geom_angle
C12 I1 C1 95.08(6)
C11 O1 H1 109.5
C10 C1 C2 123.64(15)
C10 C1 I1 120.98(11)
C2 C1 I1 115.31(11)
C3 C2 C1 119.30(15)
C3 C2 H2 120.3
C1 C2 H2 120.3
C2 C3 C4 120.58(15)
C2 C3 H3 119.7
C4 C3 H3 119.7
C3 C4 C5 121.02(15)
C3 C4 C9 119.39(14)
C5 C4 C9 119.59(14)
C6 C5 C4 120.81(15)
C6 C5 H5 119.6
C4 C5 H5 119.6
C5 C6 C7 120.03(15)
C5 C6 H6 120.0
C7 C6 H6 120.0
C8 C7 C6 120.63(15)
C8 C7 H7 119.7
C6 C7 H7 119.7
C7 C8 C9 120.96(14)
C7 C8 H8 119.5
C9 C8 H8 119.5
C8 C9 C4 117.95(14)
C8 C9 C10 122.17(14)
C4 C9 C10 119.88(14)
C1 C10 C9 117.09(14)
C1 C10 C11 124.53(14)
C9 C10 C11 118.37(13)
O1 C11 C10 111.30(12)
O1 C11 H11A 109.4
C10 C11 H11A 109.4
O1 C11 H11B 109.4
C10 C11 H11B 109.4
H11A C11 H11B 108.0
C17 C12 C13 123.07(15)
C17 C12 I1 118.79(12)
C13 C12 I1 118.13(11)
C14 C13 C12 117.65(15)
C14 C13 H13 121.2
C12 C13 H13 121.2
C13 C14 C15 120.37(15)
C13 C14 H14 119.8
C15 C14 H14 119.8
C16 C15 C14 120.69(15)
C16 C15 H15 119.7
C14 C15 H15 119.7
C15 C16 C17 119.90(15)
C15 C16 H16 120.0
C17 C16 H16 120.0
C12 C17 C16 118.30(15)
C12 C17 H17 120.9
C16 C17 H17 120.9
O3 S1 O2 115.02(7)
O3 S1 O4 115.99(7)
O2 S1 O4 113.62(7)
O3 S1 C18 102.89(7)
O2 S1 C18 103.11(7)
O4 S1 C18 103.89(7)
F3 C18 F1 107.77(13)
F3 C18 F2 107.90(13)
F1 C18 F2 108.28(14)
F3 C18 S1 110.99(11)
F1 C18 S1 110.74(11)
F2 C18 S1 111.02(11)

loop_
_geom_bond_atom_site_label_1
_geom_bond_atom_site_label_2
_geom_bond_distance
I1 C12 2.1041(15)
I1 C1 2.1410(15)
O1 C11 1.4227(19)
O1 H1 0.8400
C1 C10 1.372(2)
C1 C2 1.411(2)
C2 C3 1.362(2)
C2 H2 0.9500
C3 C4 1.416(2)
C3 H3 0.9500
C4 C5 1.418(2)
C4 C9 1.427(2)
C5 C6 1.367(2)
C5 H5 0.9500
C6 C7 1.409(2)
C6 H6 0.9500
C7 C8 1.375(2)
C7 H7 0.9500
C8 C9 1.420(2)
C8 H8 0.9500
C9 C10 1.437(2)
C10 C11 1.512(2)
C11 H11A 0.9900
C11 H11B 0.9900
C12 C17 1.384(2)
C12 C13 1.390(2)
C13 C14 1.387(2)
C13 H13 0.9500
C14 C15 1.392(2)
C14 H14 0.9500
C15 C16 1.387(2)
C15 H15 0.9500
C16 C17 1.389(2)
C16 H16 0.9500
C17 H17 0.9500
S1 O3 1.4378(12)
S1 O2 1.4502(11)
S1 O4 1.4500(12)
S1 C18 1.8285(17)
F1 C18 1.3323(19)
F2 C18 1.327(2)
F3 C18 1.333(2)

loop_
_geom_hbond_atom_site_label_D
_geom_hbond_atom_site_label_H
_geom_hbond_atom_site_label_A
_geom_hbond_distance_DH
_geom_hbond_distance_HA
_geom_hbond_distance_DA
_geom_hbond_angle_DHA
_geom_hbond_site_symmetry_A
O1 H1 S1 0.84 2.93 3.6942(12) 152.5 2_666
O1 H1 O2 0.84 1.85 2.6774(16) 166.3 2_666
C2 H2 F3 0.95 2.42 3.1381(19) 131.8 .
C11 H11A F3 0.99 2.57 3.2779(19) 128.0 2_666
C13 H13 O3 0.95 2.43 3.356(2) 165.9 2_665

loop_
_geom_torsion_atom_site_label_1
_geom_torsion_atom_site_label_2
_geom_torsion_atom_site_label_3
_geom_torsion_atom_site_label_4
_geom_torsion
C10 C1 C2 C3 -2.9(3)
I1 C1 C2 C3 174.17(14)
C1 C2 C3 C4 0.3(3)
C2 C3 C4 C5 -177.96(16)
C2 C3 C4 C9 2.5(3)
C3 C4 C5 C6 -178.48(16)
C9 C4 C5 C6 1.1(2)
C4 C5 C6 C7 0.4(2)
C5 C6 C7 C8 -1.0(2)
C6 C7 C8 C9 0.2(2)
C7 C8 C9 C4 1.2(2)
C7 C8 C9 C10 -178.18(14)
C3 C4 C9 C8 177.72(14)
C5 C4 C9 C8 -1.9(2)
C3 C4 C9 C10 -2.8(2)
C5 C4 C9 C10 177.59(14)
C2 C1 C10 C9 2.4(2)
I1 C1 C10 C9 -174.43(10)
C2 C1 C10 C11 -178.36(15)
I1 C1 C10 C11 4.8(2)
C8 C9 C10 C1 179.86(14)
C4 C9 C10 C1 0.4(2)
C8 C9 C10 C11 0.6(2)
C4 C9 C10 C11 -178.81(13)
C1 C10 C11 O1 4.5(2)
C9 C10 C11 O1 -176.35(12)
C17 C12 C13 C14 -1.3(2)
I1 C12 C13 C14 177.63(11)
C12 C13 C14 C15 0.8(2)
C13 C14 C15 C16 0.3(2)
C14 C15 C16 C17 -1.1(2)
C13 C12 C17 C16 0.5(2)
I1 C12 C17 C16 -178.36(11)
C15 C16 C17 C12 0.7(2)
O3 S1 C18 F3 174.30(11)
O2 S1 C18 F3 54.39(12)
O4 S1 C18 F3 -64.39(12)
O3 S1 C18 F1 54.64(13)
O2 S1 C18 F1 -65.28(13)
O4 S1 C18 F1 175.95(11)
O3 S1 C18 F2 -65.69(13)
O2 S1 C18 F2 174.40(12)
O4 S1 C18 F2 55.62(13)
